data_2004591
loop_
_publ_author_name
'Prayzner, P.'
'Ojadi, E. C. A.'
'Golen, J. A.'
'Williard, P. G.'

_publ_section_title
;
 3,4-Diphenylpyrrole-2,5-dicarboxylic Acid Acetic Acid Disolvate
;
_journal_issue 3
_journal_name_full 'Acta Crystallographica Section C'
_journal_page_first 665
_journal_page_last 667
_journal_paper_doi 10.1107/S0108270195010481
_journal_volume 52
_journal_year 1996
_chemical_formula_iupac 'C18 H13 N O4 , 2C2 H4 O2'
_chemical_formula_moiety 'C18 H13 N O4 , 2C2 H4 O2'
_chemical_formula_sum 'C22 H21 N O8'
_chemical_formula_weight 427.4
_space_group_IT_number 2
_symmetry_cell_setting triclinic
_symmetry_space_group_name_Hall '-P 1'
_symmetry_space_group_name_H-M 'P -1'
_atom_type_scat_source IntTabIV
_cell_angle_alpha 87.07(3)
_cell_angle_beta 82.13(3)
_cell_angle_gamma 88.24(3)
_cell_formula_units_Z 2
_cell_length_a 6.4630(10)
_cell_length_b 10.665(2)
_cell_length_c 15.623(3)
_cell_measurement_reflns_used 25
_cell_measurement_temperature 297
_cell_measurement_theta_max 12.5
_cell_measurement_theta_min 12
_cell_volume 1065.0(3)
_diffrn_measurement_device 'Siemens R3m/V'
_diffrn_measurement_method \w
_diffrn_radiation_type MoK\a
_diffrn_radiation_wavelength 0.71073
_diffrn_reflns_av_R_equivalents 0.0283
_diffrn_reflns_limit_h_max 6
_diffrn_reflns_limit_h_min -1
_diffrn_reflns_limit_k_max 11
_diffrn_reflns_limit_k_min -11
_diffrn_reflns_limit_l_max 16
_diffrn_reflns_limit_l_min -16
_diffrn_reflns_number 3667
_diffrn_reflns_theta_max 22.5
_diffrn_standards_decay_% 7.2
_diffrn_standards_interval_count 97
_diffrn_standards_number 3
_exptl_absorpt_coefficient_mu 0.102
_exptl_absorpt_correction_type none
_exptl_crystal_colour colorless
_exptl_crystal_density_diffrn 1.333
_exptl_crystal_description wedge
_exptl_crystal_size_max 0.44
_exptl_crystal_size_mid 0.22
_exptl_crystal_size_min 0.22
_refine_diff_density_max 0.23
_refine_diff_density_min -0.19
_refine_ls_extinction_method none
_refine_ls_goodness_of_fit_obs 1.32
_refine_ls_hydrogen_treatment 'H atoms were refined as a riding model with fixed isotropic U'
_refine_ls_number_parameters 280
_refine_ls_number_reflns 1406
_refine_ls_R_factor_obs 0.0578
_refine_ls_shift/esd_max 0.000
_refine_ls_structure_factor_coef F
_refine_ls_weighting_details 'w = 1/[\s^2^(F) + 0.0005F^2^]'
_refine_ls_weighting_scheme calc
_refine_ls_wR_factor_obs 0.0575
_reflns_number_observed 1406
_reflns_number_total 2778
_reflns_observed_criterion F>4\s(F)
_cod_data_source_file cr1169.cif
_cod_data_source_block cr1169a
_cod_depositor_comments
;
The following automatic conversions were performed:

'_refine_ls_weighting_scheme' value 'w = 1/[\s^2^(F) + 0.0005F^2^]'
was changed to 'calc'. New tag '_refine_ls_weighting_details' was
created. The value of the new tag was set to 'w = 1/[\s^2^(F) +
0.0005F^2^]'.

Automatic conversion script
Id: cif_fix_values 3143 2015-03-26 13:38:13Z robertas 
;
_cod_database_code 2004591

loop_
_symmetry_equiv_pos_as_xyz
x,y,z
-x,-y,-z

loop_
_atom_site_label
_atom_site_fract_x
_atom_site_fract_y
_atom_site_fract_z
_atom_site_U_iso_or_equiv
N(1) .4419(8) 1.1262(4) .3724(3) .045(2)
O(1) .2780(7) .9499(4) .4975(3) .065(2)
O(2) .1318(7) .8547(4) .3977(2) .065(2)
O(3) .6397(7) 1.3980(4) .2476(3) .069(2)
O(4) .7444(7) 1.2961(4) .3640(3) .065(2)
O(5) -.0391(8) .6808(4) .5083(3) .070(2)
O(6) -0.3037(7) .5574(4) .5562(3) .074(2)
O(7) -.0419(7) .5118(4) .6743(3) .069(2)
O(8) .0728(8) .4323(4) .7930(3) .074(2)
C(1) .2940(10) 1.0447(5) .3573(3) .042(2)
C(2) .2368(9) 1.0742(5) .2749(3) .038(2)
C(3) .3536(10) 1.1787(5) .2414(3) .041(2)
C(4) .4805(10) 1.2099(5) .3019(3) .044(2)
C(5) .2336(10) .9459(6) .4251(4) .049(3)
C(6) .6269(10) 1.3088(6) .3008(4) .049(3)
C(7) .0897(10) 1.0087(5) .2296(4) .038(2)
C(8) -0.1108(11) .9839(5) .2672(4) .052(3)
C(9) -0.2498(12) .9257(6) .2234(5) .072(3)
C(10) -0.1864(14) .8898(7) .1401(6) .076(4)
C(11) .0112(15) .9130(6) .1009(4) .069(3)
C(12) .1513(11) .9718(5) .1448(4) .056(3)
C(13) .3450(12) 1.2437(5) .1545(4) .047(3)
C(14) .1602(11) 1.2915(5) .1326(4) .054(3)
C(15) .1515(13) 1.3512(6) .0513(5) .068(3)
C(16) .3280(15) 1.3618(7) -.0060(4) .074(4)
C(17) .5133(14) 1.3142(7) .0142(4) .076(3)
C(18) .5244(11) 1.2542(6) .0947(4) .060(3)
C(19) -0.2098(12) .6445(6) .5015(4) .050(3)
C(20) -0.3436(11) .6888(6) .4351(4) .076(3)
C(21) -.0672(12) .4413(6) .7393(4) .056(3)
C(22) -0.2501(12) .3625(6) .7625(4) .078(3)
H(1A) .5031 1.1257 .4208 .080
H(2A) .0867 .8071 .4412 .080
H(4A) .8376 1.3516 .3560 .080
H(6A) -0.2261 .5396 .5951 .080
H(O8A) .1628 .4885 .7779 .080
H(8A) -0.1518 1.0082 .3255 .080
H(9A) -0.3887 .9100 .2517 .080
H(10A) -0.2828 .8494 .1094 .080
H(11A) .0530 .8882 .0427 .080
H(12A) .2914 .9868 .1177 .080
H(14A) .0357 1.2828 .1734 .080
H(15A) .0222 1.3863 .0361 .080
H(16A) .3205 1.4015 -0.0621 .080
H(17A) .6376 1.3235 -0.0267 .080
H(18A) .6533 1.2185 .1100 .080
H(20A) -0.2697 .7510 .3972 .080
H(20B) -0.3742 .6197 .4022 .080
H(20C) -0.4717 .7251 .4627 .080
H(22A) -0.3412 .3757 .7190 .080
H(22B) -0.2084 .2754 .7661 .080
H(22C) -0.3221 .3861 .8174 .080

loop_
_geom_angle_atom_site_label_1
_geom_angle_atom_site_label_2
_geom_angle_atom_site_label_3
_geom_angle
_geom_angle_publ_flag
C(1) N(1) C(4) 109.0(5) yes
N(1) C(1) C(5) 117.2(5) yes
C(1) C(2) C(3) 106.2(5) yes
C(3) C(2) C(7) 125.5(5) yes
C(2) C(3) C(13) 125.6(6) yes
N(1) C(4) C(3) 107.6(5) yes
C(3) C(4) C(6) 131.2(5) yes
O(1) C(5) C(1) 122.3(6) yes
O(3) C(6) O(4) 123.0(6) yes
O(4) C(6) C(4) 113.5(5) yes
C(2) C(7) C(12) 120.0(6) yes
C(7) C(8) C(9) 121.7(6) no
C(9) C(10) C(11) 120.2(8) no
C(7) C(12) C(11) 120.2(6) yes
C(3) C(13) C(18) 120.5(6) yes
C(13) C(14) C(15) 120.5(6) no
C(15) C(16) C(17) 120.7(7) no
C(13) C(18) C(17) 119.7(7) no
O(5) C(19) O(6) 121.9(6) yes
O(6) C(19) C(20) 111.6(6) yes
O(7) C(21) C(22) 123.5(7) yes
N(1) C(1) C(2) 108.8(5) yes
C(2) C(1) C(5) 133.9(6) yes
C(1) C(2) C(7) 128.3(5) yes
C(2) C(3) C(4) 108.3(5) yes
C(4) C(3) C(13) 126.1(5) yes
N(1) C(4) C(6) 121.2(5) yes
O(1) C(5) O(2) 124.6(5) yes
O(2) C(5) C(1) 113.1(5) yes
O(3) C(6) C(4) 123.5(6) yes
C(2) C(7) C(8) 122.0(5) yes
C(8) C(7) C(12) 118.0(6) yes
C(8) C(9) C(10) 119.5(7) no
C(10) C(11) C(12) 120.3(7) no
C(3) C(13) C(14) 120.4(6) yes
C(14) C(13) C(18) 119.1(5) yes
O(5) C(19) C(20) 126.4(6) yes
O(7) C(21) O(8) 120.8(6) yes
O(8) C(21) C(22) 115.7(5) yes
C(14) C(15) C(16) 119.7(8) no
C(16) C(17) C(18) 120.2(7) no

loop_
_geom_bond_atom_site_label_1
_geom_bond_atom_site_label_2
_geom_bond_distance
_geom_bond_publ_flag
N(1) C(1) 1.363(8) yes
O(1) C(5) 1.208(8) yes
O(3) C(6) 1.229(7) yes
O(5) C(19) 1.200(10) yes
O(7) C(21) 1.228(7) yes
C(1) C(2) 1.405(8) yes
C(2) C(3) 1.404(8) yes
C(3) C(4) 1.393(9) yes
C(4) C(6) 1.436(9) yes
C(19) C(20) 1.490(10) yes
N(1) C(4) 1.382(7) yes
O(2) C(5) 1.312(8) yes
O(4) C(6) 1.324(8) yes
O(6) C(19) 1.332(7) yes
O(8) C(21) 1.313(9) yes
C(1) C(5) 1.477(8) yes
C(2) C(7) 1.473(9) yes
C(3) C(13) 1.499(8) yes
C(7) C(8) 1.375(9) yes
C(21) C(22) 1.465(10) yes
C(7) C(12) 1.402(8) no
C(9) C(10) 1.380(11) no
C(11) C(12) 1.390(11) no
C(13) C(18) 1.390(9) no
C(15) C(16) 1.354(11) no
C(17) C(18) 1.390(9) no
C(8) C(9) 1.380(11) no
C(10) C(11) 1.363(12) no
C(13) C(14) 1.364(10) no
C(14) C(15) 1.398(9) no
C(16) C(17) 1.357(13) no
